data_7251627
loop_
_publ_author_name
'Kuz'mina, Lyudmila G.'
'Vedernikov, Artem I.'
'Sazonov, Sergey K.'
'Aleksandrova, Nadezhda A.'
'Alfimov, Michael V.'
'Gromov, Sergey P.'

_publ_section_title
;
 Study of the influence of anion nature on crystal packing features and
 feasibility of [2 + 2] photocycloaddition reaction in protonated forms of
 dimethoxystyrylheterocycles
;
_journal_issue 16
_journal_name_full CrystEngComm
_journal_page_first 2560
_journal_page_last 2577
_journal_paper_doi 10.1039/D5CE01173F
_journal_volume 28
_journal_year 2026
_chemical_formula_moiety 'C34 H32 N2 O4 S2, 2(C6 H2 N3 O7)'
_chemical_formula_sum 'C46 H36 N8 O18 S2'
_chemical_formula_weight 1052.95
_chemical_name_systematic
'2,2'-[2-c,4-t-bis(3,4-dimethoxyphenyl)cyclobutane-1-r,3-t-diyl]bis-1,3-benzothiazol-3-ium bis(2,4,6-trinitrobenzenolate)'
_space_group_crystal_system triclinic
_space_group_IT_number 2
_space_group_name_Hall '-P 1'
_space_group_name_H-M_alt 'P -1'
_atom_sites_solution_hydrogens mixed
_audit_creation_method SHELXL-2014/7
_audit_update_record
;
2025-10-10 deposited with the CCDC.	2026-02-16 downloaded from the CCDC.
;
_cell_angle_alpha 108.940(2)
_cell_angle_beta 95.789(2)
_cell_angle_gamma 98.472(2)
_cell_formula_units_Z 1
_cell_length_a 9.4657(5)
_cell_length_b 10.2813(6)
_cell_length_c 12.6518(6)
_cell_measurement_reflns_used 3243
_cell_measurement_temperature 100(2)
_cell_measurement_theta_max 25.121
_cell_measurement_theta_min 2.573
_cell_volume 1137.26(11)
_computing_structure_refinement 'SHELXL-2014/7 (Sheldrick, 2014)'
_diffrn_ambient_temperature 100(2)
_diffrn_measured_fraction_theta_full 0.992
_diffrn_measured_fraction_theta_max 0.992
_diffrn_measurement_device_type 'CCD area detector'
_diffrn_measurement_method /W
_diffrn_radiation_type MoK\a
_diffrn_radiation_wavelength 0.71073
_diffrn_reflns_av_R_equivalents 0.0355
_diffrn_reflns_av_unetI/netI 0.0625
_diffrn_reflns_Laue_measured_fraction_full 0.992
_diffrn_reflns_Laue_measured_fraction_max 0.992
_diffrn_reflns_limit_h_max 11
_diffrn_reflns_limit_h_min -10
_diffrn_reflns_limit_k_max 12
_diffrn_reflns_limit_k_min -12
_diffrn_reflns_limit_l_max 13
_diffrn_reflns_limit_l_min -15
_diffrn_reflns_number 8453
_diffrn_reflns_point_group_measured_fraction_full 0.992
_diffrn_reflns_point_group_measured_fraction_max 0.992
_diffrn_reflns_theta_full 25.181
_diffrn_reflns_theta_max 25.181
_diffrn_reflns_theta_min 2.134
_exptl_absorpt_coefficient_mu 0.207
_exptl_absorpt_correction_T_max 0.9705
_exptl_absorpt_correction_T_min 0.8283
_exptl_absorpt_correction_type multi-scan
_exptl_absorpt_process_details SADABS
_exptl_crystal_colour yellow
_exptl_crystal_density_diffrn 1.537
_exptl_crystal_description block
_exptl_crystal_F_000 544
_exptl_crystal_size_max 0.040
_exptl_crystal_size_mid 0.030
_exptl_crystal_size_min 0.020
_refine_diff_density_max 0.463
_refine_diff_density_min -0.289
_refine_diff_density_rms 0.057
_refine_ls_extinction_method none
_refine_ls_goodness_of_fit_ref 1.035
_refine_ls_hydrogen_treatment mixed
_refine_ls_matrix_type full
_refine_ls_number_parameters 340
_refine_ls_number_reflns 4062
_refine_ls_number_restraints 0
_refine_ls_restrained_S_all 1.035
_refine_ls_R_factor_all 0.0662
_refine_ls_R_factor_gt 0.0454
_refine_ls_shift/su_max 0.000
_refine_ls_shift/su_mean 0.000
_refine_ls_structure_factor_coef Fsqd
_refine_ls_weighting_details 'w=1/[\s^2^(Fo^2^)+(0.0303P)^2^+0.7009P] where P=(Fo^2^+2Fc^2^)/3'
_refine_ls_weighting_scheme calc
_refine_ls_wR_factor_gt 0.0938
_refine_ls_wR_factor_ref 0.1023
_reflns_Friedel_coverage 0.000
_reflns_number_gt 3138
_reflns_number_total 4062
_reflns_threshold_expression 'I > 2\s(I)'
_cod_data_source_file d5ce01173f2.cif
_cod_data_source_block tt
_cod_depositor_comments 'Adding full bibliography for 7251618--7251632.cif.'
_cod_database_code 7251627
_shelx_shelxl_version_number 2014/7
_shelx_space_group_comment
;
The symmetry employed for this shelxl refinement is uniquely defined
by the following loop, which should always be used as a source of
symmetry information in preference to the above space-group names.
They are only intended as comments.
;
_shelx_estimated_absorpt_t_min 0.992
_shelx_estimated_absorpt_t_max 0.996

loop_
_space_group_symop_operation_xyz
'x, y, z'
'-x, -y, -z'

loop_
_atom_site_label
_atom_site_type_symbol
_atom_site_fract_x
_atom_site_fract_y
_atom_site_fract_z
_atom_site_U_iso_or_equiv
_atom_site_adp_type
_atom_site_occupancy
_atom_site_site_symmetry_order
_atom_site_calc_flag
_atom_site_refinement_flags_posn
_atom_site_refinement_flags_adp
_atom_site_refinement_flags_occupancy
_atom_site_disorder_assembly
_atom_site_disorder_group
S1 S 0.70295(7) 0.51444(7) 0.73841(5) 0.02010(17) Uani 1 1 d . . . . .
O2 O 0.55910(18) 0.08216(18) 0.12916(14) 0.0203(4) Uani 1 1 d . . . . .
O1 O 0.82558(18) 0.14919(18) 0.10773(14) 0.0223(4) Uani 1 1 d . . . . .
N1 N 0.4650(2) 0.3486(2) 0.70372(17) 0.0170(5) Uani 1 1 d . . . . .
H1 H 0.374(4) 0.297(3) 0.668(3) 0.050(10) Uiso 1 1 d . . . . .
C1 C 0.6620(3) 0.4501(3) 0.8455(2) 0.0173(6) Uani 1 1 d . . . . .
C2 C 0.7430(3) 0.4777(3) 0.9509(2) 0.0225(6) Uani 1 1 d . . . . .
H2A H 0.8343 0.5396 0.9741 0.027 Uiso 1 1 calc R U . . .
C3 C 0.6863(3) 0.4125(3) 1.0200(2) 0.0225(6) Uani 1 1 d . . . . .
H3A H 0.7385 0.4306 1.0931 0.027 Uiso 1 1 calc R U . . .
C4 C 0.5531(3) 0.3196(3) 0.9853(2) 0.0236(6) Uani 1 1 d . . . . .
H4A H 0.5176 0.2747 1.0348 0.028 Uiso 1 1 calc R U . . .
C5 C 0.4726(3) 0.2918(3) 0.8813(2) 0.0205(6) Uani 1 1 d . . . . .
H5A H 0.3824 0.2282 0.8578 0.025 Uiso 1 1 calc R U . . .
C6 C 0.5279(3) 0.3602(3) 0.8115(2) 0.0166(5) Uani 1 1 d . . . . .
C7 C 0.5426(3) 0.4212(3) 0.6548(2) 0.0162(5) Uani 1 1 d . . . . .
C8 C 0.4986(3) 0.4176(3) 0.5379(2) 0.0153(5) Uani 1 1 d . . . . .
H8A H 0.4622 0.3182 0.4872 0.018 Uiso 1 1 calc R U . . .
C9 C 0.6120(3) 0.4890(3) 0.4839(2) 0.0166(5) Uani 1 1 d . . . . .
H9A H 0.6938 0.5494 0.5443 0.020 Uiso 1 1 calc R U . . .
C10 C 0.6722(3) 0.3981(2) 0.3865(2) 0.0156(5) Uani 1 1 d . . . . .
C11 C 0.8152(3) 0.4302(3) 0.3761(2) 0.0162(5) Uani 1 1 d . . . . .
H11A H 0.8771 0.5085 0.4324 0.019 Uiso 1 1 calc R U . . .
C12 C 0.8709(3) 0.3495(3) 0.2840(2) 0.0184(6) Uani 1 1 d . . . . .
H12A H 0.9697 0.3739 0.2777 0.022 Uiso 1 1 calc R U . . .
C13 C 0.7834(3) 0.2348(3) 0.2022(2) 0.0180(6) Uani 1 1 d . . . . .
C14 C 0.6374(3) 0.1985(3) 0.2127(2) 0.0160(5) Uani 1 1 d . . . . .
C15 C 0.5831(3) 0.2806(3) 0.3037(2) 0.0160(5) Uani 1 1 d . . . . .
H15A H 0.4842 0.2570 0.3101 0.019 Uiso 1 1 calc R U . . .
C16 C 0.9615(3) 0.1978(3) 0.0800(2) 0.0279(7) Uani 1 1 d . . . . .
H16A H 0.9717 0.1366 0.0047 0.042 Uiso 1 1 calc R U . . .
H16B H 1.0401 0.1962 0.1361 0.042 Uiso 1 1 calc R U . . .
H16C H 0.9658 0.2937 0.0804 0.042 Uiso 1 1 calc R U . . .
C17 C 0.4084(3) 0.0466(3) 0.1358(2) 0.0227(6) Uani 1 1 d . . . . .
H17A H 0.3620 -0.0349 0.0694 0.034 Uiso 1 1 calc R U . . .
H17B H 0.3617 0.1261 0.1378 0.034 Uiso 1 1 calc R U . . .
H17C H 0.3989 0.0243 0.2047 0.034 Uiso 1 1 calc R U . . .
O1P O 0.23527(17) 0.22532(18) 0.55123(14) 0.0199(4) Uani 1 1 d . . . . .
O2P O 0.20682(19) 0.19521(19) 0.32441(15) 0.0248(4) Uani 1 1 d . . . . .
O3P O 0.0853(2) -0.01778(19) 0.24546(15) 0.0269(5) Uani 1 1 d . . . . .
O4P O -0.41085(18) -0.02612(18) 0.34104(15) 0.0223(4) Uani 1 1 d . . . . .
O5P O -0.43823(18) 0.12832(18) 0.49880(15) 0.0226(4) Uani 1 1 d . . . . .
O6P O -0.0259(2) 0.3637(2) 0.78608(15) 0.0292(5) Uani 1 1 d . . . . .
O7P O 0.17524(19) 0.2905(2) 0.76472(15) 0.0292(5) Uani 1 1 d . . . . .
N1P N 0.1131(2) 0.0972(2) 0.32240(17) 0.0181(5) Uani 1 1 d . . . . .
N2P N -0.3623(2) 0.0668(2) 0.43271(18) 0.0184(5) Uani 1 1 d . . . . .
N3P N 0.0529(2) 0.2980(2) 0.72671(18) 0.0214(5) Uani 1 1 d . . . . .
C1P C 0.0997(3) 0.1949(2) 0.5281(2) 0.0163(5) Uani 1 1 d . . . . .
C2P C 0.0259(3) 0.1216(2) 0.4133(2) 0.0152(5) Uani 1 1 d . . . . .
C3P C -0.1197(3) 0.0746(2) 0.3826(2) 0.0153(5) Uani 1 1 d . . . . .
H3PA H -0.1604 0.0195 0.3065 0.018 Uiso 1 1 calc R U . . .
C4P C -0.2066(3) 0.1093(2) 0.4652(2) 0.0159(5) Uani 1 1 d . . . . .
C5P C -0.1492(3) 0.1860(2) 0.5761(2) 0.0172(5) Uani 1 1 d . . . . .
H5PA H -0.2108 0.2122 0.6310 0.021 Uiso 1 1 calc R U . . .
C6P C -0.0010(3) 0.2246(2) 0.6067(2) 0.0166(5) Uani 1 1 d . . . . .

loop_
_atom_site_aniso_label
_atom_site_aniso_U_11
_atom_site_aniso_U_22
_atom_site_aniso_U_33
_atom_site_aniso_U_23
_atom_site_aniso_U_13
_atom_site_aniso_U_12
S1 0.0178(3) 0.0242(4) 0.0198(4) 0.0114(3) 0.0011(3) 0.0011(3)
O2 0.0180(9) 0.0228(10) 0.0178(10) 0.0044(8) 0.0030(8) 0.0023(8)
O1 0.0190(10) 0.0254(10) 0.0200(10) 0.0027(8) 0.0087(8) 0.0047(8)
N1 0.0167(11) 0.0189(12) 0.0154(11) 0.0062(9) 0.0007(9) 0.0040(9)
C1 0.0191(13) 0.0193(14) 0.0157(13) 0.0078(11) 0.0040(11) 0.0056(11)
C2 0.0207(14) 0.0249(15) 0.0210(15) 0.0077(12) -0.0017(12) 0.0050(11)
C3 0.0301(15) 0.0247(15) 0.0140(14) 0.0068(12) -0.0001(12) 0.0111(12)
C4 0.0331(16) 0.0244(15) 0.0208(15) 0.0136(12) 0.0092(12) 0.0117(12)
C5 0.0195(14) 0.0217(14) 0.0226(15) 0.0106(12) 0.0038(11) 0.0044(11)
C6 0.0201(13) 0.0176(13) 0.0146(13) 0.0070(11) 0.0027(11) 0.0076(10)
C7 0.0183(13) 0.0156(13) 0.0180(14) 0.0068(11) 0.0058(11) 0.0086(10)
C8 0.0179(13) 0.0157(13) 0.0133(13) 0.0058(10) 0.0026(10) 0.0044(10)
C9 0.0164(13) 0.0145(13) 0.0184(14) 0.0061(11) 0.0008(11) 0.0022(10)
C10 0.0206(13) 0.0143(13) 0.0151(13) 0.0085(11) 0.0016(11) 0.0065(10)
C11 0.0177(13) 0.0141(13) 0.0170(13) 0.0068(11) -0.0003(11) 0.0027(10)
C12 0.0179(13) 0.0189(14) 0.0229(14) 0.0117(12) 0.0061(11) 0.0053(11)
C13 0.0206(13) 0.0194(14) 0.0186(14) 0.0096(11) 0.0068(11) 0.0079(11)
C14 0.0186(13) 0.0176(13) 0.0136(13) 0.0083(11) 0.0011(11) 0.0041(10)
C15 0.0161(13) 0.0194(14) 0.0170(13) 0.0106(11) 0.0052(11) 0.0055(10)
C16 0.0193(14) 0.0353(17) 0.0302(16) 0.0102(14) 0.0115(12) 0.0059(12)
C17 0.0156(13) 0.0290(16) 0.0195(14) 0.0045(12) 0.0024(11) 0.0010(11)
O1P 0.0159(9) 0.0232(10) 0.0195(10) 0.0068(8) 0.0015(8) 0.0023(7)
O2P 0.0224(10) 0.0237(10) 0.0271(11) 0.0090(9) 0.0069(8) -0.0023(8)
O3P 0.0334(11) 0.0205(11) 0.0211(10) 0.0002(9) 0.0078(9) 0.0017(8)
O4P 0.0208(10) 0.0208(10) 0.0214(10) 0.0047(9) -0.0005(8) 0.0008(8)
O5P 0.0203(10) 0.0206(10) 0.0304(11) 0.0101(8) 0.0103(8) 0.0075(8)
O6P 0.0298(11) 0.0322(12) 0.0226(10) 0.0014(9) 0.0074(9) 0.0131(9)
O7P 0.0193(10) 0.0413(13) 0.0224(11) 0.0059(9) -0.0018(8) 0.0065(9)
N1P 0.0169(11) 0.0180(12) 0.0199(12) 0.0074(10) 0.0014(9) 0.0033(9)
N2P 0.0196(11) 0.0165(12) 0.0236(13) 0.0117(10) 0.0056(10) 0.0052(9)
N3P 0.0238(13) 0.0196(12) 0.0193(12) 0.0038(10) 0.0053(10) 0.0044(10)
C1P 0.0182(13) 0.0110(12) 0.0206(14) 0.0067(11) 0.0028(11) 0.0034(10)
C2P 0.0187(13) 0.0115(12) 0.0172(13) 0.0063(10) 0.0061(10) 0.0036(10)
C3P 0.0180(13) 0.0128(13) 0.0156(13) 0.0068(11) 0.0001(11) 0.0021(10)
C4P 0.0153(13) 0.0126(13) 0.0204(14) 0.0066(11) 0.0015(11) 0.0033(10)
C5P 0.0208(13) 0.0145(13) 0.0205(14) 0.0083(11) 0.0069(11) 0.0084(10)
C6P 0.0210(13) 0.0122(13) 0.0148(13) 0.0034(10) -0.0006(11) 0.0027(10)

loop_
_atom_type_symbol
_atom_type_description
_atom_type_scat_dispersion_real
_atom_type_scat_dispersion_imag
_atom_type_scat_source
C C 0.0033 0.0016 'International Tables Vol C Tables 4.2.6.8 and 6.1.1.4'
H H 0.0000 0.0000 'International Tables Vol C Tables 4.2.6.8 and 6.1.1.4'
N N 0.0061 0.0033 'International Tables Vol C Tables 4.2.6.8 and 6.1.1.4'
O O 0.0106 0.0060 'International Tables Vol C Tables 4.2.6.8 and 6.1.1.4'
S S 0.1246 0.1234 'International Tables Vol C Tables 4.2.6.8 and 6.1.1.4'

loop_
_geom_angle_atom_site_label_1
_geom_angle_atom_site_label_2
_geom_angle_atom_site_label_3
_geom_angle
_geom_angle_site_symmetry_1
_geom_angle_site_symmetry_3
_geom_angle_publ_flag
C7 S1 C1 91.02(12) . . ?
C14 O2 C17 116.58(19) . . ?
C13 O1 C16 117.1(2) . . ?
C7 N1 C6 114.9(2) . . ?
C2 C1 C6 121.5(2) . . ?
C2 C1 S1 128.9(2) . . ?
C6 C1 S1 109.61(18) . . ?
C3 C2 C1 117.4(2) . . ?
C2 C3 C4 121.4(2) . . ?
C5 C4 C3 121.5(2) . . ?
C4 C5 C6 117.5(2) . . ?
C1 C6 N1 112.0(2) . . ?
C1 C6 C5 120.7(2) . . ?
N1 C6 C5 127.3(2) . . ?
N1 C7 C8 123.3(2) . . ?
N1 C7 S1 112.52(18) . . ?
C8 C7 S1 124.08(18) . . ?
C7 C8 C9 117.5(2) . . ?
C7 C8 C9 119.4(2) . 2_666 ?
C9 C8 C9 90.76(18) . 2_666 ?
C10 C9 C8 118.5(2) . . ?
C10 C9 C8 120.0(2) . 2_666 ?
C8 C9 C8 89.25(18) . 2_666 ?
C11 C10 C15 118.8(2) . . ?
C11 C10 C9 120.5(2) . . ?
C15 C10 C9 120.7(2) . . ?
C10 C11 C12 121.0(2) . . ?
C13 C12 C11 120.3(2) . . ?
O1 C13 C12 125.4(2) . . ?
O1 C13 C14 115.1(2) . . ?
C12 C13 C14 119.5(2) . . ?
O2 C14 C15 124.7(2) . . ?
O2 C14 C13 115.7(2) . . ?
C15 C14 C13 119.6(2) . . ?
C14 C15 C10 120.9(2) . . ?
O2P N1P O3P 123.5(2) . . ?
O2P N1P C2P 117.8(2) . . ?
O3P N1P C2P 118.64(19) . . ?
O4P N2P O5P 124.0(2) . . ?
O4P N2P C4P 118.5(2) . . ?
O5P N2P C4P 117.5(2) . . ?
O6P N3P O7P 122.7(2) . . ?
O6P N3P C6P 118.8(2) . . ?
O7P N3P C6P 118.6(2) . . ?
O1P C1P C6P 126.7(2) . . ?
O1P C1P C2P 121.7(2) . . ?
C6P C1P C2P 111.6(2) . . ?
C3P C2P C1P 125.2(2) . . ?
C3P C2P N1P 116.9(2) . . ?
C1P C2P N1P 117.9(2) . . ?
C2P C3P C4P 118.2(2) . . ?
C5P C4P C3P 121.6(2) . . ?
C5P C4P N2P 119.5(2) . . ?
C3P C4P N2P 118.9(2) . . ?
C4P C5P C6P 119.2(2) . . ?
C5P C6P C1P 123.9(2) . . ?
C5P C6P N3P 116.4(2) . . ?
C1P C6P N3P 119.7(2) . . ?

loop_
_geom_bond_atom_site_label_1
_geom_bond_atom_site_label_2
_geom_bond_distance
_geom_bond_site_symmetry_2
_geom_bond_publ_flag
S1 C7 1.712(2) . ?
S1 C1 1.743(2) . ?
O2 C14 1.363(3) . ?
O2 C17 1.437(3) . ?
O1 C13 1.371(3) . ?
O1 C16 1.429(3) . ?
N1 C7 1.308(3) . ?
N1 C6 1.392(3) . ?
C1 C2 1.390(3) . ?
C1 C6 1.391(3) . ?
C2 C3 1.368(4) . ?
C3 C4 1.399(4) . ?
C4 C5 1.373(4) . ?
C5 C6 1.392(3) . ?
C7 C8 1.482(3) . ?
C8 C9 1.549(3) . ?
C8 C9 1.582(3) 2_666 ?
C9 C10 1.506(3) . ?
C9 C8 1.582(3) 2_666 ?
C10 C11 1.376(3) . ?
C10 C15 1.403(3) . ?
C11 C12 1.397(3) . ?
C12 C13 1.377(3) . ?
C13 C14 1.408(3) . ?
C14 C15 1.385(3) . ?
O1P C1P 1.256(3) . ?
O2P N1P 1.233(2) . ?
O3P N1P 1.234(3) . ?
O4P N2P 1.230(3) . ?
O5P N2P 1.236(3) . ?
O6P N3P 1.228(3) . ?
O7P N3P 1.232(3) . ?
N1P C2P 1.460(3) . ?
N2P C4P 1.450(3) . ?
N3P C6P 1.456(3) . ?
C1P C6P 1.439(3) . ?
C1P C2P 1.447(3) . ?
C2P C3P 1.363(3) . ?
C3P C4P 1.384(3) . ?
C4P C5P 1.374(3) . ?
C5P C6P 1.379(3) . ?

loop_
_geom_hbond_atom_site_label_D
_geom_hbond_atom_site_label_H
_geom_hbond_atom_site_label_A
_geom_hbond_distance_DH
_geom_hbond_distance_HA
_geom_hbond_distance_DA
_geom_hbond_angle_DHA
_geom_hbond_site_symmetry_A
N1 H1 O1P 0.92(3) 1.76(3) 2.610(3) 152(3) .
